data_7039234
loop_
_publ_author_name
'Patchett, Ruth'
'Chaplin, Adrian B.'

_publ_section_title
;
 Coordination chemistry of a calix[4]arene-based NHC ligand: dinuclear
 complexes and comparison to I(i)Pr2Me2.
;
_journal_issue 21
_journal_name_full 'Dalton transactions (Cambridge, England : 2003)'
_journal_page_first 8945
_journal_page_last 8955
_journal_paper_doi 10.1039/c6dt01001f
_journal_volume 45
_journal_year 2016
_chemical_formula_moiety 'C26 H40 Cl N4 O4 Rh2, C32 H12 B F24'
_chemical_formula_sum 'C58 H52 B Cl F24 N4 O4 Rh2'
_chemical_formula_weight 1577.11
_chemical_melting_point ?
_space_group_crystal_system triclinic
_space_group_IT_number 2
_space_group_name_Hall '-P 1'
_space_group_name_H-M_alt 'P -1'
_symmetry_space_group_name_Hall '-P 1'
_symmetry_space_group_name_H-M 'P -1'
_atom_sites_solution_hydrogens geom
_atom_sites_solution_primary direct
_atom_sites_solution_secondary difmap
_audit_creation_date 2015-07-24
_audit_creation_method
;
Olex2 1.2
(compiled 2015.01.26 svn.r3151 for OlexSys, GUI svn.r4998)
;
_audit_update_record
;
2016-01-21 deposited with the CCDC.
2016-05-03 downloaded from the CCDC.
;
_cell_angle_alpha 100.9872(15)
_cell_angle_beta 94.9257(17)
_cell_angle_gamma 91.7507(18)
_cell_formula_units_Z 2
_cell_length_a 12.2319(3)
_cell_length_b 13.2693(3)
_cell_length_c 21.7143(4)
_cell_measurement_reflns_used 28513
_cell_measurement_temperature 150(2)
_cell_measurement_theta_max 30.3530
_cell_measurement_theta_min 3.3440
_cell_volume 3443.07(13)
_computing_cell_refinement
;
CrysAlisPro, Agilent Technologies,
Version 1.171.37.31 (release 14-01-2014 CrysAlis171 .NET)
(compiled Jan 14 2014,18:38:05)
;
_computing_data_collection
;
CrysAlisPro, Agilent Technologies,
Version 1.171.37.31 (release 14-01-2014 CrysAlis171 .NET)
(compiled Jan 14 2014,18:38:05)
;
_computing_data_reduction
;
CrysAlisPro, Agilent Technologies,
Version 1.171.37.31 (release 14-01-2014 CrysAlis171 .NET)
(compiled Jan 14 2014,18:38:05)
;
_computing_molecular_graphics 'Olex2 (Dolomanov et al., 2009)'
_computing_publication_material 'Olex2 (Dolomanov et al., 2009)'
_computing_structure_refinement 'ShelXL (Sheldrick, 2008)'
_computing_structure_solution 'ShelXS (Sheldrick, 2008)'
_diffrn_ambient_temperature 150(2)
_diffrn_detector 'CCD plate'
_diffrn_detector_area_resol_mean 10.2833
_diffrn_detector_type Ruby
_diffrn_measured_fraction_theta_full 0.998
_diffrn_measured_fraction_theta_max 0.998
_diffrn_measurement_details
;
  1 omega   32.00  112.00   1.0000    6.0000
omega____ theta____ kappa____ phi______ frames
    -       23.1653 -178.0000  150.0000 80

  2 omega   35.00  113.00   1.0000    6.0000
omega____ theta____ kappa____ phi______ frames
    -       23.1653  178.0000 -180.0000 78

  3 omega   35.00  113.00   1.0000    6.0000
omega____ theta____ kappa____ phi______ frames
    -       23.1653  178.0000  -90.0000 78

  4 omega  -10.00  102.00   1.0000    6.0000
omega____ theta____ kappa____ phi______ frames
    -       23.1653   77.0000 -120.0000 112

  5 omega -103.00    9.00   1.0000    6.0000
omega____ theta____ kappa____ phi______ frames
    -      -24.2590  -77.0000  -30.0000 112

  6 omega  -54.00   50.00   1.0000    6.0000
omega____ theta____ kappa____ phi______ frames
    -      -24.2590   57.0000  -60.0000 104

  7 omega -113.00  -53.00   1.0000    6.0000
omega____ theta____ kappa____ phi______ frames
    -      -24.2590  178.0000 -180.0000 60

  8 omega  -58.00   54.00   1.0000    6.0000
omega____ theta____ kappa____ phi______ frames
    -      -24.2590   77.0000 -180.0000 112

  9 omega  -25.00    0.00   1.0000    6.0000
omega____ theta____ kappa____ phi______ frames
    -       23.1653  -99.0000  150.0000 25

 10 omega   -6.00   97.00   1.0000    6.0000
omega____ theta____ kappa____ phi______ frames
    -       23.1653   57.0000   90.0000 103

 11 omega  -93.00  -30.00   1.0000    6.0000
omega____ theta____ kappa____ phi______ frames
    -      -24.2590  144.0000  -74.0000 63

 12 omega  -51.00   52.00   1.0000    6.0000
omega____ theta____ kappa____ phi______ frames
    -      -24.2590   38.0000   30.0000 103

 13 omega  -98.00    5.00   1.0000    6.0000
omega____ theta____ kappa____ phi______ frames
    -      -24.2590  -57.0000   90.0000 103
;
_diffrn_measurement_device 'four-circle diffractometer'
_diffrn_measurement_device_type 'Oxford Diffraction: Xcalibur, Ruby, Gemini'
_diffrn_measurement_method '\w scans'
_diffrn_orient_matrix_UB_11 0.0301714000
_diffrn_orient_matrix_UB_12 -0.0448355000
_diffrn_orient_matrix_UB_13 -0.0073933000
_diffrn_orient_matrix_UB_21 -0.0091317000
_diffrn_orient_matrix_UB_22 0.0014243000
_diffrn_orient_matrix_UB_23 -0.0325186000
_diffrn_orient_matrix_UB_31 0.0490066000
_diffrn_orient_matrix_UB_32 0.0309781000
_diffrn_orient_matrix_UB_33 0.0022056000
_diffrn_radiation_monochromator graphite
_diffrn_radiation_probe x-ray
_diffrn_radiation_type MoK\a
_diffrn_radiation_wavelength 0.71073
_diffrn_reflns_av_R_equivalents 0.0764
_diffrn_reflns_av_unetI/netI 0.0719
_diffrn_reflns_Laue_measured_fraction_full 0.998
_diffrn_reflns_Laue_measured_fraction_max 0.998
_diffrn_reflns_limit_h_max 19
_diffrn_reflns_limit_h_min -19
_diffrn_reflns_limit_k_max 20
_diffrn_reflns_limit_k_min -21
_diffrn_reflns_limit_l_max 33
_diffrn_reflns_limit_l_min -34
_diffrn_reflns_number 133482
_diffrn_reflns_point_group_measured_fraction_full 0.998
_diffrn_reflns_point_group_measured_fraction_max 0.998
_diffrn_reflns_theta_full 26.372
_diffrn_reflns_theta_max 26.372
_diffrn_reflns_theta_min 3.310
_diffrn_source 'Enhance (Mo) X-ray Source'
_exptl_absorpt_coefficient_mu 0.628
_exptl_absorpt_correction_T_max 1.00000
_exptl_absorpt_correction_T_min 0.92163
_exptl_absorpt_correction_type multi-scan
_exptl_absorpt_process_details
;
CrysAlisPro, Agilent Technologies,
Version 1.171.37.31 (release 14-01-2014 CrysAlis171 .NET)
(compiled Jan 14 2014,18:38:05)
Empirical absorption correction using spherical harmonics,
 implemented in SCALE3 ABSPACK scaling algorithm.
;
_exptl_crystal_colour 'pale yellow'
_exptl_crystal_density_diffrn 1.521
_exptl_crystal_density_meas ?
_exptl_crystal_description prism
_exptl_crystal_F_000 1576
_exptl_crystal_size_max 0.4
_exptl_crystal_size_mid 0.2
_exptl_crystal_size_min 0.15
_platon_squeeze_details
;
)
TITL 0105abc14
CELL   12.2319   13.2693   21.7143    100.99     94.93     91.75
SPGR P-1
C101 0.573 0.374 0.543 !       2.68 eA-3
C102 0.500 0.500 0.500 !       2.02 eA-3
C103 0.423 0.581 0.485 !       1.35 eA-3
Q104 0.952 0.863 0.749 !       1.26 eA-3
Q105 0.359 0.905 0.103 !       1.13 eA-3
Q106 0.175 1.004 0.865 !       1.02 eA-3
Q107 0.064 0.767 0.757 !       0.87 eA-3
Q108 0.933 0.440 0.708 !       0.86 eA-3
Q109 0.198 0.325 0.889 !       0.84 eA-3
Q110 0.215 0.587 0.965 !       0.84 eA-3
Q111 0.254 0.042 0.759 !       0.81 eA-3
Q112 0.858 0.519 0.364 !       0.81 eA-3
Q113 0.690 0.050 0.283 !       0.80 eA-3
Q114 0.113 0.604 0.353 !       0.79 eA-3
Q115 0.116 0.658 0.068 !       0.76 eA-3
Q116 0.892 0.271 0.192 !       0.75 eA-3
Q117 0.918 0.750 0.188 !       0.74 eA-3
Q118 0.471 0.951 0.811 !       0.72 eA-3
Q119 0.322 0.900 0.968 !       0.70 eA-3
Q120 0.392 0.252 0.360 !       0.67 eA-3
Q121 0.472 0.717 0.936 !       0.66 eA-3
Q122 0.986 0.908 0.771 !       0.66 eA-3
Q123 0.763 0.967 0.077 !       0.66 eA-3
Q124 0.380 0.287 0.970 !       0.65 eA-3
Q125 0.425 0.063 0.191 !       0.60 eA-3
Q126 0.475 0.687 0.011 !       0.60 eA-3
Q127 0.639 0.999 0.841 !       0.59 eA-3
Q128 0.485 0.746 0.743 !       0.59 eA-3
Q129 0.063 0.453 0.332 !       0.59 eA-3
Q130 0.242 0.916 0.907 !       0.58 eA-3
Q131 0.888 0.403 0.981 !       0.57 eA-3
Q132 0.558 0.294 0.338 !       0.57 eA-3
Q133 0.859 0.672 0.408 !       0.55 eA-3
Q134 0.708 1.000 0.310 !       0.55 eA-3
Q135 0.625 0.614 0.680 !       0.54 eA-3
Q136 0.044 0.230 0.037 !       0.54 eA-3
Q137 0.501 0.689 0.626 !       0.54 eA-3
Q138 0.455 0.341 0.961 !       0.54 eA-3
Q139 0.889 0.510 0.609 !       0.53 eA-3
Q140 0.783 0.652 0.236 !       0.53 eA-3
Q141 0.153 0.406 0.892 !       0.52 eA-3
Q142 0.281 0.407 0.586 !       0.51 eA-3
Q143 0.609 0.755 0.963 !       0.51 eA-3
Q144 0.615 0.974 0.598 !       0.51 eA-3
Q145 0.706 0.981 0.843 !       0.50 eA-3
)
;
_refine_diff_density_max 0.735
_refine_diff_density_min -0.523
_refine_diff_density_rms 0.069
_refine_ls_extinction_method none
_refine_ls_goodness_of_fit_ref 1.037
_refine_ls_hydrogen_treatment constr
_refine_ls_matrix_type full
_refine_ls_number_parameters 1001
_refine_ls_number_reflns 14061
_refine_ls_number_restraints 760
_refine_ls_restrained_S_all 1.209
_refine_ls_R_factor_all 0.0566
_refine_ls_R_factor_gt 0.0429
_refine_ls_shift/su_max 0.002
_refine_ls_shift/su_mean 0.000
_refine_ls_structure_factor_coef Fsqd
_refine_ls_weighting_details 'w=1/[\s^2^(Fo^2^)+(0.0530P)^2^+2.6446P] where P=(Fo^2^+2Fc^2^)/3'
_refine_ls_weighting_scheme calc
_refine_ls_wR_factor_gt 0.1070
_refine_ls_wR_factor_ref 0.1152
_reflns_Friedel_coverage 0.000
_reflns_number_gt 11271
_reflns_number_total 14061
_reflns_threshold_expression 'I > 2\s(I)'
_cod_data_source_file c6dt01001f2.cif
_cod_data_source_block 0105abc14
_cod_depositor_comments
;
The following automatic conversions were performed:

'_chemical_melting_point' value 'not measured' was changed to '?' -
the value is undefined or not given.

'_exptl_crystal_density_meas' value 'not measured' was changed to '?'
- the value is perceived as not measured.

Automatic conversion script
Id: cif_fix_values 4268 2015-11-12 08:31:59Z antanas 

 Adding full bibliography for 7039227--7039236.cif.
;
_cod_original_cell_volume 3443.08(12)
_cod_database_code 7039234
_shelx_space_group_comment
;
The symmetry employed for this shelxl refinement is uniquely defined
by the following loop, which should always be used as a source of
symmetry information in preference to the above space-group names.
They are only intended as comments.
;
_olex2_refinement_description
;
1. Fixed Uiso
 At 1.2 times of:
  All C(H) groups, All C(H,H) groups
 At 1.5 times of:
  All C(H,H,H) groups
2. Restrained distances
 N16-C21 \\sim N16-C121 \\sim N29-C34 \\sim N29-C134 \\sim N16-C22 \\sim N29-C35
 with sigma of 0.005
 N29-C35 \\sim N29-C134 \\sim N29-C34
 with sigma of 0.005
 C35-C134 \\sim C35-C34 \\sim C22-C21 \\sim C22-C121
 with sigma of 0.005
 C134-C33 \\sim C34-C33 \\sim C35-C33 \\sim C21-C20 \\sim C121-C20 \\sim C22-C20
 with sigma of 0.005
 N29-C33 \\sim N16-C20
 with sigma of 0.005
 C207-F1 \\sim C207-F2 \\sim C207-F3 \\sim C207-F1A \\sim C207-F2A \\sim
C207-F3A
 with sigma of 0.01
 F1-F2 \\sim F2-F3 \\sim F3-F1 \\sim F1A-F2A \\sim F2A-F3A \\sim F3A-F1A
 with sigma of 0.01
 C203-F1 \\sim C203-F2 \\sim C203-F3 \\sim C203-F1A \\sim C203-F2A \\sim
C203-F3A
 with sigma of 0.01
 C216-F10 \\sim C216-F11 \\sim C216-F12 \\sim C216-F10A \\sim C216-F11A \\sim
C216-F12A
 with sigma of 0.01
 F10-F11 \\sim F11-F12 \\sim F12-F10 \\sim F10A-F11A \\sim F11A-F12A \\sim
F12A-F10A
 with sigma of 0.01
 C213-F10 \\sim C213-F11 \\sim C213-F12 \\sim C213-F10A \\sim C213-F11A \\sim
C213-F12A
 with sigma of 0.01
 C223-F13 \\sim C223-F14 \\sim C223-F15 \\sim C223-F13A \\sim C223-F14A \\sim
C223-F15A
 with sigma of 0.01
 F13-F14 \\sim F14-F15 \\sim F15-F13 \\sim F13A-F14A \\sim F14A-F15A \\sim
F15A-F13A
 with sigma of 0.01
 C219-F13 \\sim C219-F14 \\sim C219-F15 \\sim C219-F13A \\sim C219-F14A \\sim
C219-F15A
 with sigma of 0.01
 C231-F19 \\sim C231-F20 \\sim C231-F21 \\sim C231-F19A \\sim C231-F20A \\sim
C231-F21A
 with sigma of 0.01
 F19-F20 \\sim F20-F21 \\sim F21-F19 \\sim F19A-F20A \\sim F20A-F21A \\sim
F21A-F19A
 with sigma of 0.01
 C227-F19 \\sim C227-F20 \\sim C227-F21 \\sim C227-F19A \\sim C227-F20A \\sim
C227-F21A
 with sigma of 0.01
 C232-F22 \\sim C232-F23 \\sim C232-F24 \\sim C232-F22A \\sim C232-F23A \\sim
C232-F24A
 with sigma of 0.01
 F22-F23 \\sim F23-F24 \\sim F24-F22 \\sim F22A-F23A \\sim F23A-F24A \\sim
F24A-F22A
 with sigma of 0.01
 C229-F22 \\sim C229-F23 \\sim C229-F24 \\sim C229-F22A \\sim C229-F23A \\sim
C229-F24A
 with sigma of 0.01
3. Uiso/Uaniso restraints and constraints
C134 \\sim C34 \\sim C33 \\sim C20 \\sim C21 \\sim C121 \\sim C22 \\sim C35
\\sim F1 \\sim F1A \\sim F2 \\sim F2A \\sim F3 \\sim F3A \\sim F4 \\sim F5
\\sim F6 \\sim F7 \\sim F8 \\sim F9 \\sim F10 \\sim F10A \\sim F11 \\sim F11A
\\sim F12 \\sim F12A \\sim F13 \\sim F13A \\sim F14 \\sim F14A \\sim F15 \\sim
F15A \\sim F16 \\sim F17 \\sim F18 \\sim F19 \\sim F19A \\sim F20 \\sim F20A
\\sim F21 \\sim F21A \\sim F22 \\sim F22A \\sim F23 \\sim F23A \\sim F24 \\sim
F24A: within 1.7A with sigma of 0.01 and sigma for terminal atoms of 0.02
Uanis(C134) \\sim Ueq, Uanis(C34) \\sim Ueq, Uanis(C33) \\sim Ueq, Uanis(C20)
\\sim Ueq, Uanis(C21) \\sim Ueq, Uanis(C121) \\sim Ueq, Uanis(C22) \\sim Ueq,
Uanis(C35) \\sim Ueq, Uanis(F1) \\sim Ueq, Uanis(F1A) \\sim Ueq, Uanis(F2)
\\sim Ueq, Uanis(F2A) \\sim Ueq, Uanis(F3) \\sim Ueq, Uanis(F3A) \\sim Ueq,
Uanis(F4) \\sim Ueq, Uanis(F5) \\sim Ueq, Uanis(F6) \\sim Ueq, Uanis(F7) \\sim
Ueq, Uanis(F8) \\sim Ueq, Uanis(F9) \\sim Ueq, Uanis(F10) \\sim Ueq,
Uanis(F10A) \\sim Ueq, Uanis(F11) \\sim Ueq, Uanis(F11A) \\sim Ueq, Uanis(F12)
\\sim Ueq, Uanis(F12A) \\sim Ueq, Uanis(F13) \\sim Ueq, Uanis(F13A) \\sim Ueq,
Uanis(F14) \\sim Ueq, Uanis(F14A) \\sim Ueq, Uanis(F15) \\sim Ueq, Uanis(F15A)
\\sim Ueq, Uanis(F16) \\sim Ueq, Uanis(F17) \\sim Ueq, Uanis(F18) \\sim Ueq,
Uanis(F19) \\sim Ueq, Uanis(F19A) \\sim Ueq, Uanis(F20) \\sim Ueq, Uanis(F20A)
\\sim Ueq, Uanis(F21) \\sim Ueq, Uanis(F21A) \\sim Ueq, Uanis(F22) \\sim Ueq,
Uanis(F22A) \\sim Ueq, Uanis(F23) \\sim Ueq, Uanis(F23A) \\sim Ueq, Uanis(F24)
\\sim Ueq, Uanis(F24A) \\sim Ueq: with sigma of 0.005 and sigma for terminal
atoms of 0.02
Uanis(C134) = Uanis(C34)
Uanis(C121) = Uanis(C21)
Uanis(F15) = Uanis(F15A)
4. Others
 Sof(H33A)=Sof(C134)=Sof(H13A)=Sof(H13B)=Sof(H13C)=1-FVAR(1)
 Sof(H33)=Sof(C34)=Sof(H34A)=Sof(H34B)=Sof(H34C)=FVAR(1)
 Sof(H20A)=Sof(C121)=Sof(H12A)=Sof(H12B)=Sof(H12C)=1-FVAR(2)
 Sof(H20)=Sof(C21)=Sof(H21A)=Sof(H21B)=Sof(H21C)=FVAR(2)
 Sof(F19A)=Sof(F20A)=Sof(F21A)=1-FVAR(3)
 Sof(F19)=Sof(F20)=Sof(F21)=FVAR(3)
 Sof(F13A)=Sof(F14A)=Sof(F15A)=1-FVAR(4)
 Sof(F13)=Sof(F14)=Sof(F15)=FVAR(4)
 Sof(F1A)=Sof(F2A)=Sof(F3A)=1-FVAR(5)
 Sof(F1)=Sof(F2)=Sof(F3)=FVAR(5)
 Fixed Sof: F10(0.5) F10A(0.5) F11(0.5) F11A(0.5) F12(0.5) F12A(0.5) F22(0.5)
 F22A(0.5) F23(0.5) F23A(0.5) F24(0.5) F24A(0.5)
5.a Ternary CH refined with riding coordinates:
 C17(H17), C20(H20), C20(H20A), C30(H30), C33(H33), C33(H33A)
5.b Aromatic/amide H refined with riding coordinates:
 C202(H202), C204(H204), C206(H206), C210(H210), C212(H212), C214(H214),
 C218(H218), C220(H220), C222(H222), C226(H226), C228(H228), C230(H230)
5.c Idealised Me refined as rotating group:
 C18(H18A,H18B,H18C), C19(H19A,H19B,H19C), C21(H21A,H21B,H21C), C22(H22A,H22B,
 H22C), C23(H23A,H23B,H23C), C24(H24A,H24B,H24C), C31(H31A,H31B,H31C), C32(H32A,
 H32B,H32C), C34(H34A,H34B,H34C), C35(H35A,H35B,H35C), C36(H36A,H36B,H36C),
 C37(H37A,H37B,H37C), C121(H12A,H12B,H12C), C134(H13A,H13B,H13C)
;
_platon_squeeze_void_probe_radius 1.20
_shelx_shelxl_version_number 2014/7
_olex2_submission_special_instructions 'No special instructions were received'

loop_
_space_group_symop_operation_xyz
'x, y, z'
'-x, -y, -z'

loop_
_atom_site_label
_atom_site_type_symbol
_atom_site_fract_x
_atom_site_fract_y
_atom_site_fract_z
_atom_site_U_iso_or_equiv
_atom_site_adp_type
_atom_site_occupancy
_atom_site_site_symmetry_order
_atom_site_calc_flag
_atom_site_refinement_flags_posn
_atom_site_refinement_flags_adp
_atom_site_refinement_flags_occupancy
_atom_site_disorder_assembly
_atom_site_disorder_group
Rh1 Rh 0.88653(2) 0.23322(2) 0.22106(2) 0.04110(8) Uani 1 1 d . . . . .
Rh2 Rh 1.01856(2) -0.01842(2) 0.28853(2) 0.03619(8) Uani 1 1 d . . . . .
Cl3 Cl 1.03993(8) 0.13438(8) 0.24602(5) 0.0589(3) Uani 1 1 d . . . . .
O5 O 0.8337(3) 0.3027(2) 0.35636(14) 0.0801(10) Uani 1 1 d . . . . .
O7 O 0.7113(3) 0.3637(2) 0.18156(15) 0.0789(9) Uani 1 1 d . . . . .
O9 O 1.1495(2) -0.1387(3) 0.18823(13) 0.0712(8) Uani 1 1 d . . . . .
O11 O 1.0110(2) -0.1954(2) 0.35278(13) 0.0619(7) Uani 1 1 d . . . . .
N13 N 1.0083(2) 0.2491(2) 0.10682(12) 0.0393(6) Uani 1 1 d . . . . .
N16 N 0.8738(2) 0.13552(19) 0.07878(13) 0.0426(6) Uani 1 1 d D . . . .
N26 N 0.9660(2) 0.12027(19) 0.41056(11) 0.0350(6) Uani 1 1 d . . . . .
N29 N 0.8156(2) 0.04903(18) 0.35965(11) 0.0355(6) Uani 1 1 d D . . . .
C4 C 0.8538(4) 0.2724(3) 0.30680(19) 0.0561(10) Uani 1 1 d . . . . .
C6 C 0.7778(4) 0.3134(3) 0.19672(18) 0.0556(10) Uani 1 1 d . . . . .
C8 C 1.1027(3) -0.0915(3) 0.22520(17) 0.0497(9) Uani 1 1 d . . . . .
C10 C 1.0139(3) -0.1286(3) 0.32694(15) 0.0420(8) Uani 1 1 d . . . . .
C12 C 0.9250(3) 0.2019(2) 0.12861(15) 0.0393(7) Uani 1 1 d . . . . .
C14 C 1.0102(3) 0.2121(3) 0.04232(16) 0.0455(8) Uani 1 1 d . . . . .
C15 C 0.9263(3) 0.1405(3) 0.02487(15) 0.0448(8) Uani 1 1 d . . . . .
C17 C 1.0835(3) 0.3287(3) 0.14914(17) 0.0501(9) Uani 1 1 d . . . . .
H17 H 1.0639 0.3280 0.1928 0.060 Uiso 1 1 calc R . . . .
C18 C 1.2008(3) 0.3006(5) 0.1487(2) 0.0792(15) Uani 1 1 d . . . . .
H18A H 1.2061 0.2281 0.1516 0.119 Uiso 1 1 calc GR . . . .
H18B H 1.2445 0.3435 0.1847 0.119 Uiso 1 1 calc GR . . . .
H18C H 1.2289 0.3118 0.1095 0.119 Uiso 1 1 calc GR . . . .
C19 C 1.0592(5) 0.4346(3) 0.1374(2) 0.0833(16) Uani 1 1 d . . . . .
H19A H 1.0760 0.4397 0.0948 0.125 Uiso 1 1 calc GR . . . .
H19B H 1.1044 0.4862 0.1682 0.125 Uiso 1 1 calc GR . . . .
H19C H 0.9813 0.4467 0.1417 0.125 Uiso 1 1 calc GR . . . .
C20 C 0.7747(3) 0.0705(3) 0.08294(19) 0.0621(11) Uani 1 1 d D U . . .
H20 H 0.7622 0.0942 0.1282 0.074 Uiso 0.702(8) 1 calc R . P A 1
H20A H 0.7890 0.0177 0.0454 0.074 Uiso 0.298(8) 1 calc R . P A 2
C21 C 0.7955(5) -0.0374(3) 0.0823(4) 0.0707(17) Uani 0.702(8) 1 d D U P A 1
H21A H 0.8237 -0.0677 0.0423 0.106 Uiso 0.702(8) 1 calc GR . P A 1
H21B H 0.7269 -0.0744 0.0867 0.106 Uiso 0.702(8) 1 calc GR . P A 1
H21C H 0.8497 -0.0425 0.1173 0.106 Uiso 0.702(8) 1 calc GR . P A 1
C22 C 0.6743(3) 0.1002(4) 0.0526(3) 0.0845(15) Uani 1 1 d D U . . .
H22A H 0.6704 0.1751 0.0627 0.127 Uiso 1 1 calc GR . . . .
H22B H 0.6111 0.0681 0.0676 0.127 Uiso 1 1 calc GR . . . .
H22C H 0.6733 0.0775 0.0068 0.127 Uiso 1 1 calc GR . . . .
C23 C 1.0880(3) 0.2517(4) 0.00185(19) 0.0690(12) Uani 1 1 d . . . . .
H23A H 1.0843 0.3265 0.0072 0.104 Uiso 1 1 calc GR . . . .
H23B H 1.0677 0.2201 -0.0424 0.104 Uiso 1 1 calc GR . . . .
H23C H 1.1630 0.2344 0.0143 0.104 Uiso 1 1 calc GR . . . .
C24 C 0.8912(4) 0.0773(3) -0.03883(18) 0.0600(10) Uani 1 1 d . . . . .
H24A H 0.8168 0.0945 -0.0527 0.090 Uiso 1 1 calc GR . . . .
H24B H 0.8915 0.0042 -0.0367 0.090 Uiso 1 1 calc GR . . . .
H24C H 0.9420 0.0919 -0.0689 0.090 Uiso 1 1 calc GR . . . .
C25 C 0.9249(3) 0.0546(2) 0.35713(13) 0.0332(6) Uani 1 1 d . . . . .
C27 C 0.8807(3) 0.1557(2) 0.44662(14) 0.0362(7) Uani 1 1 d . . . . .
C28 C 0.7865(3) 0.1105(2) 0.41493(14) 0.0365(7) Uani 1 1 d . . . . .
C30 C 1.0854(3) 0.1414(3) 0.42633(15) 0.0428(8) Uani 1 1 d . . . . .
H30 H 1.1218 0.1031 0.3900 0.051 Uiso 1 1 calc R . . . .
C31 C 1.1177(3) 0.2536(3) 0.43148(19) 0.0585(10) Uani 1 1 d . . . . .
H31A H 1.0900 0.2762 0.3929 0.088 Uiso 1 1 calc GR . . . .
H31B H 1.1979 0.2632 0.4373 0.088 Uiso 1 1 calc GR . . . .
H31C H 1.0860 0.2943 0.4676 0.088 Uiso 1 1 calc GR . . . .
C32 C 1.1259(3) 0.0977(3) 0.48362(16) 0.0487(8) Uani 1 1 d . . . . .
H32A H 1.0949 0.1351 0.5210 0.073 Uiso 1 1 calc GR . . . .
H32B H 1.2063 0.1050 0.4899 0.073 Uiso 1 1 calc GR . . . .
H32C H 1.1027 0.0247 0.4768 0.073 Uiso 1 1 calc GR . . . .
C33 C 0.7361(3) -0.0202(2) 0.31362(14) 0.0528(9) Uani 1 1 d D U . . .
H33 H 0.6665 0.0171 0.3181 0.063 Uiso 0.641(6) 1 calc R . P B 1
H33A H 0.7861 -0.0471 0.2808 0.063 Uiso 0.359(6) 1 calc R . P B 2
C34 C 0.7521(4) -0.0237(4) 0.24759(16) 0.0522(12) Uani 0.641(6) 1 d D U P B 1
H34A H 0.7574 0.0464 0.2396 0.078 Uiso 0.641(6) 1 calc GR . P B 1
H34B H 0.6898 -0.0619 0.2210 0.078 Uiso 0.641(6) 1 calc GR . P B 1
H34C H 0.8201 -0.0581 0.2377 0.078 Uiso 0.641(6) 1 calc GR . P B 1
C35 C 0.7085(3) -0.1159(2) 0.33471(17) 0.0492(9) Uani 1 1 d D U . . .
H35A H 0.7744 -0.1556 0.3373 0.074 Uiso 1 1 calc GR . . . .
H35B H 0.6520 -0.1563 0.3046 0.074 Uiso 1 1 calc GR . . . .
H35C H 0.6808 -0.0995 0.3763 0.074 Uiso 1 1 calc GR . . . .
C36 C 0.8935(3) 0.2369(3) 0.50565(16) 0.0502(9) Uani 1 1 d . . . . .
H36A H 0.9589 0.2249 0.5321 0.075 Uiso 1 1 calc GR . . . .
H36B H 0.8285 0.2340 0.5288 0.075 Uiso 1 1 calc GR . . . .
H36C H 0.9015 0.3048 0.4945 0.075 Uiso 1 1 calc GR . . . .
C37 C 0.6712(3) 0.1236(3) 0.43111(18) 0.0514(9) Uani 1 1 d . . . . .
H37A H 0.6319 0.1603 0.4016 0.077 Uiso 1 1 calc GR . . . .
H37B H 0.6713 0.1631 0.4741 0.077 Uiso 1 1 calc GR . . . .
H37C H 0.6345 0.0559 0.4283 0.077 Uiso 1 1 calc GR . . . .
C121 C 0.7869(6) 0.0006(9) 0.1251(6) 0.0707(17) Uani 0.298(8) 1 d D U P A 2
H12A H 0.8643 -0.0156 0.1308 0.106 Uiso 0.298(8) 1 calc GR . P A 2
H12B H 0.7424 -0.0627 0.1076 0.106 Uiso 0.298(8) 1 calc GR . P A 2
H12C H 0.7623 0.0319 0.1659 0.106 Uiso 0.298(8) 1 calc GR . P A 2
C134 C 0.6617(6) 0.0321(5) 0.2774(4) 0.0522(12) Uani 0.359(6) 1 d D U P B 2
H13A H 0.6000 0.0547 0.3018 0.078 Uiso 0.359(6) 1 calc GR . P B 2
H13B H 0.6339 -0.0146 0.2382 0.078 Uiso 0.359(6) 1 calc GR . P B 2
H13C H 0.7002 0.0920 0.2675 0.078 Uiso 0.359(6) 1 calc GR . P B 2
F1 F 0.5026(6) 1.0538(4) 0.1879(3) 0.076(2) Uani 0.570(12) 1 d D U P C 1
F1A F 0.4064(13) 0.9140(4) 0.1039(2) 0.096(3) Uani 0.430(12) 1 d D U P C 2
F2 F 0.3436(5) 1.0051(7) 0.1435(4) 0.090(3) Uani 0.570(12) 1 d D U P C 1
F2A F 0.5159(6) 1.0295(8) 0.1670(5) 0.089(3) Uani 0.430(12) 1 d D U P C 2
F3 F 0.4892(7) 0.9245(4) 0.1154(3) 0.078(2) Uani 0.570(12) 1 d D U P C 1
F3A F 0.3433(7) 1.0326(7) 0.1663(5) 0.077(3) Uani 0.430(12) 1 d D U P C 2
F4 F 0.4457(2) 0.9207(2) 0.42443(10) 0.0764(7) Uani 1 1 d . U . . .
F5 F 0.27634(19) 0.88727(18) 0.39809(10) 0.0651(6) Uani 1 1 d . U . . .
F6 F 0.3479(3) 1.03164(17) 0.39016(12) 0.0897(10) Uani 1 1 d . U . . .
F7 F 0.8477(2) 0.5995(2) 0.11377(11) 0.0805(8) Uani 1 1 d . U . . .
F8 F 0.8260(3) 0.7560(3) 0.14849(18) 0.1178(14) Uani 1 1 d . U . . .
F9 F 0.95564(18) 0.6803(2) 0.18841(11) 0.0748(7) Uani 1 1 d . U . . .
F10 F 0.7310(5) 0.5293(5) 0.3995(3) 0.065(2) Uani 0.5 1 d D U P D 1
F10A F 0.8906(4) 0.6297(6) 0.3947(3) 0.078(2) Uani 0.5 1 d D U P D 2
F11 F 0.7841(7) 0.6846(5) 0.4200(3) 0.097(3) Uani 0.5 1 d D U P D 1
F11A F 0.7706(7) 0.5101(4) 0.3914(4) 0.092(3) Uani 0.5 1 d D U P D 2
F12 F 0.8895(4) 0.5711(6) 0.3833(3) 0.090(3) Uani 0.5 1 d D U P D 1
F12A F 0.7349(5) 0.6629(5) 0.4214(2) 0.068(2) Uani 0.5 1 d D U P D 2
F13 F 0.1448(4) 0.6826(4) 0.06166(19) 0.114(2) Uani 0.751(4) 1 d D U P E 1
F13A F 0.1661(11) 0.5761(10) -0.0348(3) 0.118(5) Uani 0.249(4) 1 d D U P E 2
F14 F 0.2126(3) 0.6411(4) -0.0260(2) 0.0976(18) Uani 0.751(4) 1 d D U P E 1
F14A F 0.0990(6) 0.6132(10) 0.0518(6) 0.093(4) Uani 0.249(4) 1 d D U P E 2
F15 F 0.1033(2) 0.5420(2) 0.00242(18) 0.0646(9) Uani 0.751(4) 1 d D U P E 1
F15A F 0.2195(7) 0.7094(5) 0.0285(6) 0.0646(9) Uani 0.249(4) 1 d D U P E 2
F16 F 0.4439(3) 0.3206(2) -0.04209(11) 0.0925(10) Uani 1 1 d . U . . .
F17 F 0.4075(3) 0.25098(16) 0.03434(15) 0.0920(10) Uani 1 1 d . U . . .
F18 F 0.5614(2) 0.32567(19) 0.03437(13) 0.0791(8) Uani 1 1 d . U . . .
F19 F 0.0947(4) 0.6068(3) 0.3323(4) 0.090(2) Uani 0.667(8) 1 d D U P F 1
F19A F 0.0835(8) 0.4531(8) 0.3662(7) 0.089(3) Uani 0.333(8) 1 d D U P F 2
F20 F 0.1248(4) 0.5136(6) 0.3979(2) 0.0937(19) Uani 0.667(8) 1 d D U P F 1
F20A F 0.0492(6) 0.5164(13) 0.2869(3) 0.095(4) Uani 0.333(8) 1 d D U P F 2
F21 F 0.0464(3) 0.4502(5) 0.3103(3) 0.098(2) Uani 0.667(8) 1 d D U P F 1
F21A F 0.1226(7) 0.6074(6) 0.3686(6) 0.092(4) Uani 0.333(8) 1 d D U P F 2
F22 F 0.3725(7) 0.2009(3) 0.2730(4) 0.117(3) Uani 0.5 1 d D U P G 1
F22A F 0.5345(4) 0.3001(5) 0.3392(4) 0.094(2) Uani 0.5 1 d D U P G 2
F23 F 0.5302(5) 0.2700(5) 0.2949(5) 0.101(3) Uani 0.5 1 d D U P G 1
F23A F 0.3812(6) 0.2249(5) 0.3404(4) 0.101(3) Uani 0.5 1 d D U P G 2
F24 F 0.4266(8) 0.2630(6) 0.3666(3) 0.111(3) Uani 0.5 1 d D U P G 1
F24A F 0.4525(9) 0.2210(5) 0.2557(3) 0.107(2) Uani 0.5 1 d D U P G 2
C201 C 0.4289(2) 0.7343(2) 0.24014(13) 0.0276(6) Uani 1 1 d . . . . .
C202 C 0.4396(3) 0.7997(2) 0.19709(14) 0.0335(6) Uani 1 1 d . . . . .
H202 H 0.4581 0.7712 0.1560 0.040 Uiso 1 1 calc R . . . .
C203 C 0.4242(3) 0.9036(2) 0.21218(15) 0.0423(8) Uani 1 1 d D . . . .
C204 C 0.3983(3) 0.9494(2) 0.27192(16) 0.0420(8) Uani 1 1 d . . . . .
H204 H 0.3865 1.0209 0.2821 0.050 Uiso 1 1 calc R . . . .
C205 C 0.3900(2) 0.8873(2) 0.31610(14) 0.0334(6) Uani 1 1 d . . . . .
C206 C 0.4048(2) 0.7820(2) 0.30001(13) 0.0291(6) Uani 1 1 d . . . . .
H206 H 0.3981 0.7412 0.3311 0.035 Uiso 1 1 calc R . . . .
C207 C 0.4320(3) 0.9691(3) 0.16358(17) 0.0657(12) Uani 1 1 d D . . . .
C208 C 0.3651(3) 0.9318(2) 0.38110(16) 0.0431(8) Uani 1 1 d . . . . .
C209 C 0.5880(2) 0.6114(2) 0.23671(13) 0.0279(6) Uani 1 1 d . . . . .
C210 C 0.6632(2) 0.6320(2) 0.19499(13) 0.0307(6) Uani 1 1 d . . . . .
H210 H 0.6364 0.6393 0.1538 0.037 Uiso 1 1 calc R . . . .
C211 C 0.7755(2) 0.6421(2) 0.21198(14) 0.0341(6) Uani 1 1 d . . . . .
C212 C 0.8187(2) 0.6295(2) 0.27084(14) 0.0349(7) Uani 1 1 d . . . . .
H212 H 0.8958 0.6343 0.2819 0.042 Uiso 1 1 calc R . . . .
C213 C 0.7466(2) 0.6098(2) 0.31313(13) 0.0318(6) Uani 1 1 d D . . . .
C214 C 0.6338(2) 0.6021(2) 0.29659(13) 0.0298(6) Uani 1 1 d . . . . .
H214 H 0.5862 0.5900 0.3270 0.036 Uiso 1 1 calc R . . . .
C215 C 0.8500(3) 0.6704(3) 0.16604(16) 0.0448(8) Uani 1 1 d . . . . .
C216 C 0.7874(2) 0.6004(2) 0.37862(15) 0.0434(8) Uani 1 1 d D . . . .
C217 C 0.4120(2) 0.5641(2) 0.14727(13) 0.0284(6) Uani 1 1 d . . . . .
C218 C 0.3222(2) 0.6027(2) 0.11638(14) 0.0324(6) Uani 1 1 d . . . . .
H218 H 0.2885 0.6610 0.1380 0.039 Uiso 1 1 calc R . . . .
C219 C 0.2804(3) 0.5591(2) 0.05535(14) 0.0381(7) Uani 1 1 d D . . . .
C220 C 0.3246(3) 0.4725(2) 0.02279(14) 0.0375(7) Uani 1 1 d . . . . .
H220 H 0.2961 0.4425 -0.0190 0.045 Uiso 1 1 calc R . . . .
C221 C 0.4115(3) 0.4306(2) 0.05268(14) 0.0338(6) Uani 1 1 d . . . . .
C222 C 0.4550(2) 0.4761(2) 0.11341(13) 0.0296(6) Uani 1 1 d . . . . .
H222 H 0.5157 0.4465 0.1324 0.036 Uiso 1 1 calc R . . . .
C223 C 0.1882(3) 0.6091(3) 0.02437(15) 0.0520(9) Uani 1 1 d D . . . .
C224 C 0.4554(3) 0.3321(3) 0.02047(15) 0.0413(7) Uani 1 1 d . . . . .
C225 C 0.3912(2) 0.5383(2) 0.26066(13) 0.0269(6) Uani 1 1 d . . . . .
C226 C 0.2884(2) 0.5576(2) 0.28192(14) 0.0309(6) Uani 1 1 d . . . . .
H226 H 0.2543 0.6185 0.2752 0.037 Uiso 1 1 calc R . . . .
C227 C 0.2335(2) 0.4909(2) 0.31270(14) 0.0357(7) Uani 1 1 d D . . . .
C228 C 0.2800(3) 0.4005(2) 0.32259(16) 0.0409(7) Uani 1 1 d . . . . .
H228 H 0.2435 0.3551 0.3439 0.049 Uiso 1 1 calc R . . . .
C229 C 0.3810(3) 0.3785(2) 0.30061(14) 0.0382(7) Uani 1 1 d D . . . .
C230 C 0.4354(2) 0.4454(2) 0.27042(14) 0.0313(6) Uani 1 1 d . . . . .
H230 H 0.5047 0.4280 0.2559 0.038 Uiso 1 1 calc R . . . .
C231 C 0.1247(3) 0.5158(2) 0.33576(16) 0.0475(8) Uani 1 1 d D . . . .
C232 C 0.4325(3) 0.2810(3) 0.30907(17) 0.0611(11) Uani 1 1 d D . . . .
B200 B 0.4547(3) 0.6119(2) 0.22093(15) 0.0272(6) Uani 1 1 d . . . . .

loop_
_atom_site_aniso_label
_atom_site_aniso_U_11
_atom_site_aniso_U_22
_atom_site_aniso_U_33
_atom_site_aniso_U_23
_atom_site_aniso_U_13
_atom_site_aniso_U_12
Rh1 0.05314(17) 0.03881(15) 0.03415(15) 0.01385(11) 0.00516(11) 0.00094(12)
Rh2 0.04301(15) 0.04365(15) 0.02264(13) 0.00745(10) 0.00270(10) 0.00804(11)
Cl3 0.0640(6) 0.0741(6) 0.0528(5) 0.0406(5) 0.0171(4) 0.0165(5)
O5 0.146(3) 0.0557(17) 0.0463(17) 0.0155(14) 0.0289(18) 0.0292(19)
O7 0.092(2) 0.072(2) 0.075(2) 0.0187(17) 0.0017(18) 0.0362(18)
O9 0.0609(17) 0.100(2) 0.0479(16) -0.0051(15) 0.0185(14) 0.0162(16)
O11 0.0800(19) 0.0458(15) 0.0627(18) 0.0219(13) -0.0034(14) 0.0049(13)
N13 0.0395(14) 0.0469(16) 0.0345(14) 0.0167(12) 0.0004(11) 0.0016(12)
N16 0.0575(17) 0.0345(14) 0.0377(15) 0.0151(12) -0.0019(13) 0.0005(12)
N26 0.0450(15) 0.0376(14) 0.0230(12) 0.0075(10) 0.0040(11) -0.0011(11)
N29 0.0448(15) 0.0337(14) 0.0282(13) 0.0063(10) 0.0045(11) -0.0017(11)
C4 0.082(3) 0.042(2) 0.049(2) 0.0190(17) 0.011(2) 0.0086(19)
C6 0.073(3) 0.048(2) 0.048(2) 0.0104(17) 0.0112(19) 0.006(2)
C8 0.0437(19) 0.069(2) 0.0352(19) 0.0061(17) 0.0030(15) 0.0051(17)
C10 0.0450(19) 0.0429(19) 0.0354(18) 0.0027(15) -0.0017(14) 0.0064(15)
C12 0.0461(18) 0.0378(17) 0.0365(17) 0.0163(14) -0.0019(14) 0.0027(14)
C14 0.0431(19) 0.062(2) 0.0362(18) 0.0208(16) 0.0032(14) 0.0126(16)
C15 0.056(2) 0.047(2) 0.0325(17) 0.0119(14) -0.0007(15) 0.0190(17)
C17 0.046(2) 0.064(2) 0.042(2) 0.0191(17) -0.0045(15) -0.0103(17)
C18 0.046(2) 0.137(5) 0.051(3) 0.012(3) -0.0038(19) -0.006(3)
C19 0.110(4) 0.061(3) 0.076(3) 0.028(2) -0.026(3) -0.029(3)
C20 0.074(2) 0.051(2) 0.063(2) 0.0268(18) -0.0163(19) -0.0210(18)
C21 0.087(4) 0.043(3) 0.090(4) 0.020(3) 0.040(3) 0.008(3)
C22 0.057(3) 0.083(3) 0.127(4) 0.046(3) 0.027(3) 0.007(2)
C23 0.052(2) 0.117(4) 0.045(2) 0.030(2) 0.0106(18) 0.009(2)
C24 0.074(3) 0.062(2) 0.042(2) 0.0084(18) -0.0045(19) 0.020(2)
C25 0.0458(18) 0.0314(15) 0.0237(14) 0.0079(12) 0.0035(12) 0.0029(13)
C27 0.0507(19) 0.0346(16) 0.0249(15) 0.0084(12) 0.0072(13) 0.0015(14)
C28 0.0467(18) 0.0350(16) 0.0292(16) 0.0082(13) 0.0056(13) 0.0025(14)
C30 0.0446(19) 0.054(2) 0.0295(16) 0.0093(14) 0.0031(14) -0.0037(15)
C31 0.060(2) 0.067(3) 0.050(2) 0.0247(19) -0.0053(18) -0.020(2)
C32 0.050(2) 0.060(2) 0.0377(19) 0.0154(16) -0.0007(15) 0.0039(17)
C33 0.067(2) 0.0444(19) 0.0420(18) 0.0022(15) -0.0096(16) -0.0052(16)
C34 0.046(3) 0.065(3) 0.042(3) 0.008(2) -0.008(2) -0.003(2)
C35 0.0423(19) 0.0428(19) 0.059(2) 0.0046(16) 0.0005(16) -0.0090(15)
C36 0.061(2) 0.052(2) 0.0335(18) -0.0022(15) 0.0081(16) -0.0004(17)
C37 0.052(2) 0.058(2) 0.046(2) 0.0079(17) 0.0166(17) 0.0041(17)
C121 0.087(4) 0.043(3) 0.090(4) 0.020(3) 0.040(3) 0.008(3)
C134 0.046(3) 0.065(3) 0.042(3) 0.008(2) -0.008(2) -0.003(2)
F1 0.124(5) 0.036(2) 0.080(4) 0.021(2) 0.057(3) -0.003(3)
F1A 0.207(10) 0.048(3) 0.042(3) 0.024(3) 0.023(5) 0.020(5)
F2 0.114(5) 0.103(5) 0.064(5) 0.057(4) -0.013(3) -0.015(4)
F2A 0.099(5) 0.096(6) 0.103(7) 0.071(5) 0.061(5) 0.024(5)
F3 0.130(6) 0.059(3) 0.060(3) 0.032(2) 0.050(3) 0.016(3)
F3A 0.126(6) 0.061(4) 0.050(5) 0.032(4) -0.010(4) 0.020(4)
F4 0.0694(15) 0.113(2) 0.0367(12) -0.0118(12) 0.0032(11) 0.0066(14)
F5 0.0653(14) 0.0743(15) 0.0539(13) -0.0005(11) 0.0315(11) -0.0142(12)
F6 0.171(3) 0.0347(12) 0.0700(16) 0.0025(11) 0.0634(18) 0.0169(14)
F7 0.0714(16) 0.119(2) 0.0407(13) -0.0138(13) 0.0202(11) -0.0238(15)
F8 0.121(3) 0.113(2) 0.167(3) 0.101(2) 0.099(2) 0.050(2)
F9 0.0458(13) 0.123(2) 0.0526(14) 0.0117(14) 0.0090(10) -0.0241(13)
F10 0.047(3) 0.107(5) 0.053(3) 0.054(4) -0.009(2) -0.015(3)
F10A 0.040(3) 0.153(7) 0.037(3) 0.022(4) -0.015(2) -0.026(3)
F11 0.157(8) 0.068(4) 0.048(4) -0.006(3) -0.045(4) 0.004(5)
F11A 0.136(7) 0.059(3) 0.077(5) 0.026(3) -0.045(5) 0.000(4)
F12 0.044(3) 0.181(8) 0.059(4) 0.056(5) -0.001(3) 0.036(4)
F12A 0.057(3) 0.117(6) 0.025(2) -0.002(3) -0.006(2) 0.022(3)
F13 0.129(4) 0.104(3) 0.080(3) -0.037(2) -0.059(3) 0.086(3)
F13A 0.138(10) 0.125(9) 0.075(7) 0.006(7) -0.054(7) 0.041(8)
F14 0.0500(19) 0.154(4) 0.119(4) 0.112(4) -0.012(2) -0.004(2)
F14A 0.059(6) 0.116(9) 0.122(9) 0.063(7) 0.010(6) 0.024(6)
F15 0.0403(15) 0.074(2) 0.082(2) 0.0332(18) -0.0195(15) 0.0003(14)
F15A 0.0403(15) 0.074(2) 0.082(2) 0.0332(18) -0.0195(15) 0.0003(14)
F16 0.155(3) 0.0825(18) 0.0354(13) -0.0054(12) 0.0070(15) 0.0519(18)
F17 0.121(2) 0.0285(11) 0.133(2) 0.0049(13) 0.074(2) 0.0026(13)
F18 0.0600(15) 0.0658(16) 0.098(2) -0.0203(14) 0.0037(13) 0.0217(12)
F19 0.060(3) 0.060(3) 0.173(6) 0.056(3) 0.061(4) 0.022(2)
F19A 0.074(6) 0.069(6) 0.152(9) 0.069(6) 0.061(6) 0.011(4)
F20 0.075(3) 0.141(5) 0.070(3) 0.019(3) 0.035(2) 0.020(3)
F20A 0.046(4) 0.152(9) 0.084(6) 0.011(6) 0.009(4) 0.031(5)
F21 0.046(2) 0.093(4) 0.129(5) -0.044(3) 0.031(3) -0.034(2)
F21A 0.060(5) 0.075(6) 0.119(8) -0.053(6) 0.040(5) -0.007(4)
F22 0.138(6) 0.028(3) 0.172(7) 0.009(4) -0.031(6) 0.016(3)
F22A 0.088(4) 0.062(4) 0.141(6) 0.047(4) -0.010(4) 0.036(3)
F23 0.083(4) 0.065(5) 0.187(8) 0.073(5) 0.065(5) 0.049(3)
F23A 0.109(5) 0.055(4) 0.168(8) 0.079(5) 0.053(5) 0.016(3)
F24 0.158(7) 0.095(6) 0.105(5) 0.068(4) 0.025(5) 0.070(5)
F24A 0.169(7) 0.052(4) 0.102(5) 0.004(3) 0.025(5) 0.049(5)
C201 0.0264(13) 0.0256(14) 0.0307(15) 0.0061(11) 0.0014(11) 0.0000(11)
C202 0.0427(17) 0.0292(15) 0.0293(15) 0.0056(12) 0.0082(13) -0.0009(13)
C203 0.061(2) 0.0287(16) 0.0407(18) 0.0128(14) 0.0138(16) 0.0004(14)
C204 0.058(2) 0.0239(15) 0.0458(19) 0.0067(13) 0.0136(16) 0.0032(14)
C205 0.0355(16) 0.0291(15) 0.0356(16) 0.0041(12) 0.0095(13) -0.0014(12)
C206 0.0305(14) 0.0276(14) 0.0293(15) 0.0067(11) 0.0020(11) -0.0021(11)
C207 0.118(4) 0.038(2) 0.049(2) 0.0211(18) 0.022(3) 0.012(2)
C208 0.052(2) 0.0342(17) 0.0432(19) 0.0016(14) 0.0167(16) -0.0008(14)
C209 0.0313(14) 0.0232(14) 0.0275(14) 0.0014(11) 0.0005(11) 0.0019(11)
C210 0.0373(16) 0.0299(15) 0.0232(14) 0.0017(11) 0.0014(12) 0.0019(12)
C211 0.0356(16) 0.0322(16) 0.0323(16) 0.0002(12) 0.0057(13) -0.0003(12)
C212 0.0280(15) 0.0384(17) 0.0351(17) 0.0012(13) 0.0002(12) -0.0024(12)
C213 0.0333(15) 0.0332(15) 0.0265(15) 0.0022(12) -0.0030(12) 0.0019(12)
C214 0.0337(15) 0.0288(15) 0.0258(14) 0.0031(11) 0.0019(12) 0.0001(12)
C215 0.0381(18) 0.058(2) 0.0376(18) 0.0059(16) 0.0068(14) -0.0040(15)
C216 0.0396(18) 0.054(2) 0.0356(18) 0.0096(16) -0.0067(14) -0.0011(15)
C217 0.0295(14) 0.0262(14) 0.0302(15) 0.0089(11) 0.0008(11) -0.0036(11)
C218 0.0355(15) 0.0278(15) 0.0333(16) 0.0065(12) -0.0016(12) 0.0013(12)
C219 0.0406(17) 0.0359(17) 0.0368(17) 0.0093(13) -0.0064(13) -0.0001(13)
C220 0.0460(18) 0.0380(17) 0.0265(15) 0.0061(13) -0.0058(13) -0.0043(14)
C221 0.0396(16) 0.0294(15) 0.0315(16) 0.0038(12) 0.0057(13) -0.0022(12)
C222 0.0309(14) 0.0305(15) 0.0280(15) 0.0085(12) -0.0001(11) 0.0023(11)
C223 0.053(2) 0.056(2) 0.044(2) 0.0112(18) -0.0150(17) 0.0074(18)
C224 0.0473(19) 0.0388(18) 0.0354(18) 0.0008(14) 0.0048(14) 0.0020(14)
C225 0.0294(14) 0.0239(14) 0.0259(14) 0.0036(11) -0.0032(11) -0.0002(11)
C226 0.0323(15) 0.0246(14) 0.0350(16) 0.0059(12) -0.0013(12) 0.0003(11)
C227 0.0357(16) 0.0303(16) 0.0409(18) 0.0054(13) 0.0061(13) -0.0017(12)
C228 0.0519(19) 0.0311(16) 0.0430(18) 0.0137(14) 0.0103(15) -0.0043(14)
C229 0.0500(19) 0.0267(15) 0.0386(17) 0.0092(13) 0.0014(14) 0.0029(13)
C230 0.0374(16) 0.0249(14) 0.0308(15) 0.0044(12) 0.0010(12) 0.0016(12)
C231 0.0440(19) 0.043(2) 0.058(2) 0.0132(17) 0.0167(17) -0.0017(15)
C232 0.081(3) 0.036(2) 0.072(3) 0.024(2) 0.006(2) 0.013(2)
B200 0.0286(16) 0.0250(16) 0.0273(16) 0.0041(12) 0.0004(12) 0.0019(12)

loop_
_atom_type_symbol
_atom_type_description
_atom_type_scat_dispersion_real
_atom_type_scat_dispersion_imag
_atom_type_scat_source
C C 0.0033 0.0016 'International Tables Vol C Tables 4.2.6.8 and 6.1.1.4'
H H 0.0000 0.0000 'International Tables Vol C Tables 4.2.6.8 and 6.1.1.4'
B B 0.0013 0.0007 'International Tables Vol C Tables 4.2.6.8 and 6.1.1.4'
Cl Cl 0.1484 0.1585 'International Tables Vol C Tables 4.2.6.8 and 6.1.1.4'
F F 0.0171 0.0103 'International Tables Vol C Tables 4.2.6.8 and 6.1.1.4'
N N 0.0061 0.0033 'International Tables Vol C Tables 4.2.6.8 and 6.1.1.4'
O O 0.0106 0.0060 'International Tables Vol C Tables 4.2.6.8 and 6.1.1.4'
Rh Rh -1.1178 0.9187 'International Tables Vol C Tables 4.2.6.8 and 6.1.1.4'

loop_
_geom_angle_atom_site_label_1
_geom_angle_atom_site_label_2
_geom_angle_atom_site_label_3
_geom_angle
C4 Rh1 Cl3 94.21(12)
C4 Rh1 C12 175.87(14)
C6 Rh1 Cl3 174.41(13)
C6 Rh1 C4 89.93(17)
C6 Rh1 C12 88.20(15)
C12 Rh1 Cl3 87.42(9)
C8 Rh2 Cl3 90.14(12)
C8 Rh2 C25 177.62(14)
C10 Rh2 Cl3 174.02(11)
C10 Rh2 C8 90.87(16)
C10 Rh2 C25 87.06(13)
C25 Rh2 Cl3 92.04(8)
Rh2 Cl3 Rh1 122.26(4)
C12 N13 C14 109.9(3)
C12 N13 C17 121.7(3)
C14 N13 C17 128.4(3)
C12 N16 C15 109.8(3)
C12 N16 C20 123.3(3)
C15 N16 C20 126.9(3)
C25 N26 C27 110.0(3)
C25 N26 C30 121.7(3)
C27 N26 C30 128.2(3)
C25 N29 C28 110.7(2)
C25 N29 C33 125.4(3)
C28 N29 C33 123.7(3)
O5 C4 Rh1 174.7(3)
O7 C6 Rh1 179.3(4)
O9 C8 Rh2 176.7(4)
O11 C10 Rh2 177.8(3)
N13 C12 Rh1 124.3(2)
N13 C12 N16 106.6(3)
N16 C12 Rh1 129.1(2)
N13 C14 C23 124.4(3)
C15 C14 N13 106.8(3)
C15 C14 C23 128.6(3)
N16 C15 C24 124.1(3)
C14 C15 N16 106.8(3)
C14 C15 C24 129.1(3)
N13 C17 C19 110.7(3)
C18 C17 N13 112.0(3)
C18 C17 C19 116.3(4)
C21 C20 N16 114.5(3)
C22 C20 N16 114.7(2)
C22 C20 C21 121.1(4)
C121 C20 N16 116.1(3)
C121 C20 C22 128.1(4)
N26 C25 Rh2 124.7(2)
N29 C25 Rh2 129.5(2)
N29 C25 N26 105.9(2)
N26 C27 C36 125.1(3)
C28 C27 N26 106.8(3)
C28 C27 C36 127.9(3)
N29 C28 C37 124.0(3)
C27 C28 N29 106.7(3)
C27 C28 C37 129.2(3)
N26 C30 C31 112.0(3)
N26 C30 C32 111.1(3)
C31 C30 C32 113.9(3)
C34 C33 N29 115.3(3)
C34 C33 C35 119.4(3)
C35 C33 N29 112.5(2)
C134 C33 N29 114.3(3)
C134 C33 C35 124.8(4)
C202 C201 B200 120.5(2)
C206 C201 C202 115.4(3)
C206 C201 B200 123.9(2)
C203 C202 C201 122.5(3)
C202 C203 C204 121.1(3)
C202 C203 C207 120.2(3)
C204 C203 C207 118.6(3)
C205 C204 C203 117.8(3)
C204 C205 C206 120.5(3)
C204 C205 C208 120.4(3)
C206 C205 C208 119.1(3)
C201 C206 C205 122.6(3)
F1 C207 C203 109.4(4)
F1A C207 F3A 98.1(5)
F1A C207 C203 112.0(4)
F2 C207 F1 105.6(4)
F2 C207 F3 111.6(4)
F2 C207 C203 117.3(4)
F2A C207 F1A 111.9(5)
F2A C207 F3A 104.8(5)
F2A C207 C203 119.2(5)
F3 C207 F1 98.9(4)
F3 C207 C203 112.1(3)
F3A C207 C203 108.3(4)
F4 C208 C205 112.6(3)
F5 C208 F4 104.6(3)
F5 C208 C205 113.0(3)
F6 C208 F4 106.1(3)
F6 C208 F5 106.0(3)
F6 C208 C205 113.8(3)
C210 C209 B200 123.1(2)
C214 C209 C210 115.5(3)
C214 C209 B200 120.9(2)
C211 C210 C209 122.1(3)
C210 C211 C215 118.9(3)
C212 C211 C210 121.1(3)
C212 C211 C215 120.0(3)
C213 C212 C211 118.1(3)
C212 C213 C214 120.7(3)
C212 C213 C216 120.9(3)
C214 C213 C216 118.3(3)
C213 C214 C209 122.4(3)
F7 C215 F9 104.1(3)
F7 C215 C211 112.8(3)
F8 C215 F7 106.4(3)
F8 C215 F9 106.7(3)
F8 C215 C211 112.9(3)
F9 C215 C211 113.2(3)
F10 C216 C213 112.7(4)
F10A C216 F12A 102.9(4)
F10A C216 C213 114.4(4)
F11 C216 F10 106.1(4)
F11 C216 F12 106.6(4)
F11 C216 C213 113.8(4)
F11A C216 F10A 108.8(4)
F11A C216 F12A 104.1(4)
F11A C216 C213 114.5(4)
F12 C216 F10 103.6(4)
F12 C216 C213 113.1(4)
F12A C216 C213 110.9(4)
C218 C217 C222 115.6(3)
C218 C217 B200 121.7(3)
C222 C217 B200 122.4(2)
C219 C218 C217 122.5(3)
C218 C219 C223 119.0(3)
C220 C219 C218 120.8(3)
C220 C219 C223 120.2(3)
C219 C220 C221 118.2(3)
C220 C221 C222 120.9(3)
C220 C221 C224 119.3(3)
C222 C221 C224 119.7(3)
C221 C222 C217 122.0(3)
F13 C223 F15 103.6(4)
F13 C223 C219 114.7(3)
F13A C223 F14A 109.6(5)
F13A C223 F15A 103.6(5)
F13A C223 C219 115.8(5)
F14 C223 F13 109.5(4)
F14 C223 F15 102.5(3)
F14 C223 C219 114.0(3)
F14A C223 F15A 103.6(5)
F14A C223 C219 115.0(5)
F15 C223 C219 111.4(3)
F15A C223 C219 107.7(4)
F16 C224 C221 112.6(3)
F17 C224 F16 106.9(3)
F17 C224 F18 106.4(3)
F17 C224 C221 112.8(3)
F18 C224 F16 104.2(3)
F18 C224 C221 113.2(3)
C226 C225 C230 115.8(3)
C226 C225 B200 123.5(2)
C230 C225 B200 120.5(2)
C225 C226 C227 122.4(3)
C226 C227 C231 120.5(3)
C228 C227 C226 120.4(3)
C228 C227 C231 119.0(3)
C229 C228 C227 118.1(3)
C228 C229 C230 121.1(3)
C228 C229 C232 119.7(3)
C230 C229 C232 119.2(3)
C229 C230 C225 122.1(3)
F19 C231 F20 103.5(4)
F19 C231 F21 109.1(4)
F19 C231 C227 114.7(3)
F19A C231 F20A 104.4(5)
F19A C231 F21A 108.3(5)
F19A C231 C227 116.1(4)
F20 C231 C227 111.4(3)
F20A C231 C227 110.3(4)
F21 C231 F20 103.0(4)
F21 C231 C227 114.0(3)
F21A C231 F20A 103.0(5)
F21A C231 C227 113.5(4)
F22 C232 C229 109.1(4)
F22A C232 C229 110.9(3)
F23 C232 F22 105.9(5)
F23 C232 F24 108.7(5)
F23 C232 C229 117.2(4)
F23A C232 F22A 105.7(4)
F23A C232 F24A 107.0(4)
F23A C232 C229 116.4(4)
F24 C232 F22 102.6(4)
F24 C232 C229 112.2(4)
F24A C232 F22A 101.7(4)
F24A C232 C229 113.9(4)
C209 B200 C201 103.2(2)
C209 B200 C217 113.9(2)
C209 B200 C225 110.7(2)
C217 B200 C201 111.6(2)
C217 B200 C225 103.9(2)
C225 B200 C201 113.8(2)

loop_
_geom_bond_atom_site_label_1
_geom_bond_atom_site_label_2
_geom_bond_distance
Rh1 Cl3 2.4045(10)
Rh1 C4 1.915(4)
Rh1 C6 1.833(4)
Rh1 C12 2.069(3)
Rh2 Cl3 2.3987(9)
Rh2 C8 1.920(4)
Rh2 C10 1.817(4)
Rh2 C25 2.069(3)
O5 C4 1.126(4)
O7 C6 1.134(5)
O9 C8 1.129(4)
O11 C10 1.137(4)
N13 C12 1.346(4)
N13 C14 1.396(4)
N13 C17 1.494(4)
N16 C12 1.351(4)
N16 C15 1.394(4)
N16 C20 1.486(4)
N26 C25 1.359(4)
N26 C27 1.398(4)
N26 C30 1.477(4)
N29 C25 1.343(4)
N29 C28 1.396(4)
N29 C33 1.489(4)
C14 C15 1.355(5)
C14 C23 1.498(5)
C15 C24 1.495(5)
C17 C18 1.494(6)
C17 C19 1.508(6)
C20 C21 1.459(4)
C20 C22 1.445(3)
C20 C121 1.424(4)
C27 C28 1.351(5)
C27 C36 1.502(4)
C28 C37 1.490(5)
C30 C31 1.509(5)
C30 C32 1.522(5)
C33 C34 1.456(4)
C33 C35 1.468(3)
C33 C134 1.433(4)
F1 C207 1.387(5)
F1A C207 1.367(5)
F2 C207 1.273(5)
F2A C207 1.271(6)
F3 C207 1.360(5)
F3A C207 1.393(6)
F4 C208 1.334(4)
F5 C208 1.334(4)
F6 C208 1.327(4)
F7 C215 1.326(4)
F8 C215 1.300(4)
F9 C215 1.334(4)
F10 C216 1.322(5)
F10A C216 1.307(5)
F11 C216 1.298(5)
F11A C216 1.294(5)
F12 C216 1.321(5)
F12A C216 1.343(5)
F13 C223 1.301(4)
F13A C223 1.279(6)
F14 C223 1.299(4)
F14A C223 1.285(6)
F15 C223 1.340(4)
F15A C223 1.358(6)
F16 C224 1.332(4)
F17 C224 1.306(4)
F18 C224 1.315(4)
F19 C231 1.286(4)
F19A C231 1.274(5)
F20 C231 1.355(4)
F20A C231 1.347(5)
F21 C231 1.287(4)
F21A C231 1.289(5)
F22 C232 1.348(5)
F22A C232 1.352(5)
F23 C232 1.266(5)
F23A C232 1.284(5)
F24 C232 1.323(5)
F24A C232 1.321(5)
C201 C202 1.402(4)
C201 C206 1.393(4)
C201 B200 1.645(4)
C202 C203 1.378(4)
C203 C204 1.391(4)
C203 C207 1.496(5)
C204 C205 1.387(4)
C205 C206 1.395(4)
C205 C208 1.484(4)
C209 C210 1.401(4)
C209 C214 1.400(4)
C209 B200 1.638(4)
C210 C211 1.387(4)
C211 C212 1.382(4)
C211 C215 1.498(4)
C212 C213 1.380(4)
C213 C214 1.392(4)
C213 C216 1.495(4)
C217 C218 1.399(4)
C217 C222 1.399(4)
C217 B200 1.638(4)
C218 C219 1.387(4)
C219 C220 1.381(4)
C219 C223 1.500(5)
C220 C221 1.384(4)
C221 C222 1.394(4)
C221 C224 1.498(4)
C225 C226 1.391(4)
C225 C230 1.406(4)
C225 B200 1.641(4)
C226 C227 1.396(4)
C227 C228 1.388(4)
C227 C231 1.486(5)
C228 C229 1.382(5)
C229 C230 1.386(4)
C229 C232 1.491(5)

loop_
_platon_squeeze_void_nr
_platon_squeeze_void_average_x
_platon_squeeze_void_average_y
_platon_squeeze_void_average_z
_platon_squeeze_void_volume
_platon_squeeze_void_count_electrons
_platon_squeeze_void_content
1 0.000 0.500 0.500 18 1 ' '
2 0.500 0.500 0.500 222 20 ' '
